data_7215439
loop_
_publ_author_name
'Zou, Jian-Ping'
'Peng, Qiang'
'Luo, Sheng-Lian'
'Tang, Xin-Hua'
'Zhang, Ai-Qin'
'Zeng, Gui-Sheng'
'Guo, Guo-Cong'

_publ_section_title
;
 Synthesis, crystal and band structures, and optical properties of a novel
 quaternary mercury and cadmium chalcogenidehalide: (Hg2Cd2S2Br)Br
;
_journal_issue 11
_journal_name_full CrystEngComm
_journal_page_first 3862
_journal_paper_doi 10.1039/c1ce05047h
_journal_volume 13
_journal_year 2011
_chemical_formula_moiety 'Br4 Cd4 Hg4 S4'
_chemical_formula_sum 'Br4 Cd4 Hg4 S4'
_chemical_formula_weight 1699.84
_chemical_melting_point ?
_chemical_name_systematic
;
?
;
_space_group_IT_number 65
_symmetry_cell_setting orthorhombic
_symmetry_space_group_name_Hall '-C 2 2'
_symmetry_space_group_name_H-M 'C m m m'
_atom_sites_solution_primary direct
_atom_sites_solution_secondary difmap
_audit_creation_method SHELXL-97
_cell_angle_alpha 90.00
_cell_angle_beta 90.00
_cell_angle_gamma 90.00
_cell_formula_units_Z 2
_cell_length_a 9.0533(15)
_cell_length_b 18.467(3)
_cell_length_c 4.6354(10)
_cell_measurement_temperature 293(2)
_cell_volume 775.0(2)
_computing_cell_refinement WinAFC
_computing_data_collection WinAFC
_computing_data_reduction 'CrystalStructure Version 3.10'
_computing_molecular_graphics 'Bruker SHELXTL'
_computing_publication_material 'Siemens SHELXTL^TM^ 5'
_computing_structure_refinement 'Siemens SHELXTL^TM^ 5'
_computing_structure_solution 'Siemens SHELXTL^TM^ 5'
_diffrn_ambient_temperature 293(2)
_diffrn_measured_fraction_theta_full 0.986
_diffrn_measured_fraction_theta_max 0.986
_diffrn_measurement_device_type 'Rigaku AFC7R'
_diffrn_measurement_method \w-2\q
_diffrn_radiation_monochromator graphite
_diffrn_radiation_source 'rotating-anode generator'
_diffrn_radiation_type MoK\a
_diffrn_radiation_wavelength 0.71073
_diffrn_reflns_av_R_equivalents 0.0339
_diffrn_reflns_av_sigmaI/netI 0.0425
_diffrn_reflns_limit_h_max 10
_diffrn_reflns_limit_h_min -3
_diffrn_reflns_limit_k_max 22
_diffrn_reflns_limit_k_min 0
_diffrn_reflns_limit_l_max 5
_diffrn_reflns_limit_l_min -1
_diffrn_reflns_number 451
_diffrn_reflns_theta_full 25.05
_diffrn_reflns_theta_max 25.05
_diffrn_reflns_theta_min 2.21
_diffrn_standards_interval_count 250
_diffrn_standards_number 3
_exptl_absorpt_coefficient_mu 55.652
_exptl_absorpt_correction_T_max 0.9977
_exptl_absorpt_correction_T_min 0.5676
_exptl_absorpt_correction_type psi-scan
_exptl_absorpt_process_details 'Psi (Rigaku WinAFC)'
_exptl_crystal_colour yellow
_exptl_crystal_density_diffrn 7.284
_exptl_crystal_density_meas ?
_exptl_crystal_density_method 'not measured'
_exptl_crystal_description prismatic
_exptl_crystal_F_000 1432
_exptl_crystal_size_max 0.26
_exptl_crystal_size_mid 0.03
_exptl_crystal_size_min 0.03
_refine_diff_density_max 1.856
_refine_diff_density_min -2.527
_refine_diff_density_rms 0.510
_refine_ls_extinction_coef 0.0010(2)
_refine_ls_extinction_expression Fc^*^=kFc[1+0.001xFc^2^\l^3^/sin(2\q)]^-1/4^
_refine_ls_extinction_method SHELXL
_refine_ls_goodness_of_fit_ref 1.001
_refine_ls_matrix_type full
_refine_ls_number_parameters 32
_refine_ls_number_reflns 434
_refine_ls_number_restraints 0
_refine_ls_restrained_S_all 1.001
_refine_ls_R_factor_all 0.0624
_refine_ls_R_factor_gt 0.0537
_refine_ls_shift/su_max 0.000
_refine_ls_shift/su_mean 0.000
_refine_ls_structure_factor_coef Fsqd
_refine_ls_weighting_details 'calc w=1/[\s^2^(Fo^2^)+(0.0749P)^2^+208.2133P] where P=(Fo^2^+2Fc^2^)/3'
_refine_ls_weighting_scheme calc
_refine_ls_wR_factor_gt 0.1566
_refine_ls_wR_factor_ref 0.1615
_reflns_number_gt 358
_reflns_number_total 434
_reflns_threshold_expression >2sigma(I)
_cod_data_source_file c1ce05047h.txt
_cod_data_source_block h
_cod_depositor_comments
;
The following automatic conversions were performed:

'_chemical_melting_point' value 'not measured' was changed to '?' -
the value is undefined or not
given.

'_exptl_absorpt_correction_type' value 'Psi-scan' changed to
'psi-scan' according to
/usr/data/users/saulius/automatic-downloads/retrospective/RSC/lib/dictionaries/cif_core.dic
dictionary named 'cif_core.dic' version 2.4.2 from 2011-04-26.

Automatic conversion script
Id: cif_fix_values 2281 2013-09-26 08:29:07Z andrius 

The following automatic conversions were performed:

'_exptl_crystal_density_meas' value 'not measured' was changed to '?'
- the value is perceived as not measured.

Automatic conversion script
Id: cif_fix_values 3008 2015-01-20 13:52:24Z robertas 
;
_cod_database_code 7215439

loop_
_symmetry_equiv_pos_as_xyz
'x, y, z'
'-x, -y, z'
'-x, y, -z'
'x, -y, -z'
'x+1/2, y+1/2, z'
'-x+1/2, -y+1/2, z'
'-x+1/2, y+1/2, -z'
'x+1/2, -y+1/2, -z'
'-x, -y, -z'
'x, y, -z'
'x, -y, z'
'-x, y, z'
'-x+1/2, -y+1/2, -z'
'x+1/2, y+1/2, -z'
'x+1/2, -y+1/2, z'
'-x+1/2, y+1/2, z'

loop_
_atom_site_label
_atom_site_type_symbol
_atom_site_fract_x
_atom_site_fract_y
_atom_site_fract_z
_atom_site_U_iso_or_equiv
_atom_site_adp_type
_atom_site_occupancy
_atom_site_symmetry_multiplicity
_atom_site_calc_flag
_atom_site_refinement_flags
Hg1 Hg 0.2382(2) 0.5000 0.5000 0.0372(8) Uani 1 4 d S
Hg2 Hg 0.5000 0.35290(13) 0.5000 0.0479(9) Uani 1 4 d S
Cd1 Cd 0.2133(4) 0.36030(17) 0.0000 0.0409(9) Uani 1 2 d S
Br1 Br 0.5000 0.2525(3) 0.0000 0.0324(13) Uani 1 4 d S
Br2 Br 0.0000 0.5000 0.0000 0.0271(16) Uani 1 8 d S
Br3 Br 0.5000 0.5000 0.0000 0.0271(16) Uani 1 8 d S
S1 S 0.2371(9) 0.3707(4) 0.5000 0.027(2) Uani 1 2 d S

loop_
_atom_site_aniso_label
_atom_site_aniso_U_11
_atom_site_aniso_U_22
_atom_site_aniso_U_33
_atom_site_aniso_U_23
_atom_site_aniso_U_13
_atom_site_aniso_U_12
Hg1 0.0296(12) 0.0202(10) 0.0618(16) 0.000 0.000 0.000
Hg2 0.0226(11) 0.0341(12) 0.087(2) 0.000 0.000 0.000
Cd1 0.0438(17) 0.0403(16) 0.0386(17) 0.000 0.000 -0.0018(14)
Br1 0.043(3) 0.015(2) 0.039(3) 0.000 0.000 0.000
Br2 0.011(3) 0.039(4) 0.031(4) 0.000 0.000 0.000
Br3 0.028(3) 0.022(3) 0.032(4) 0.000 0.000 0.000
S1 0.021(4) 0.017(4) 0.043(5) 0.000 0.000 -0.008(3)

loop_
_atom_type_symbol
_atom_type_description
_atom_type_scat_dispersion_real
_atom_type_scat_dispersion_imag
_atom_type_scat_source
S S 0.1246 0.1234 'International Tables Vol C Tables 4.2.6.8 and 6.1.1.4'
Br Br -0.2901 2.4595 'International Tables Vol C Tables 4.2.6.8 and 6.1.1.4'
Hg Hg -2.3894 9.2266 'International Tables Vol C Tables 4.2.6.8 and 6.1.1.4'
Cd Cd -0.8075 1.2024 'International Tables Vol C Tables 4.2.6.8 and 6.1.1.4'

loop_
_geom_angle_atom_site_label_1
_geom_angle_atom_site_label_2
_geom_angle_atom_site_label_3
_geom_angle
_geom_angle_site_symmetry_1
_geom_angle_site_symmetry_3
S1 Hg1 S1 179.5(4) . 11_565
S1 Hg2 S1 164.3(4) . 3_656
S1 Hg2 Br1 94.91(12) . .
S1 Hg2 Br1 94.91(12) 3_656 .
S1 Hg2 Br1 94.91(12) . 1_556
S1 Hg2 Br1 94.91(12) 3_656 1_556
Br1 Hg2 Br1 102.69(17) . 1_556
S1 Cd1 S1 165.8(4) . 1_554
S1 Cd1 Br1 97.1(2) . 13
S1 Cd1 Br1 97.1(2) 1_554 13
Cd1 Br1 Cd1 85.67(19) 13 15
Cd1 Br1 Hg2 117.26(4) 13 .
Cd1 Br1 Hg2 117.26(4) 15 .
Cd1 Br1 Hg2 117.26(4) 13 1_554
Cd1 Br1 Hg2 117.26(4) 15 1_554
Hg2 Br1 Hg2 102.69(17) . 1_554
Cd1 S1 Cd1 165.8(4) . 1_556
Cd1 S1 Hg1 94.7(2) . .
Cd1 S1 Hg1 94.7(2) 1_556 .
Cd1 S1 Hg2 94.6(2) . .
Cd1 S1 Hg2 94.6(2) 1_556 .
Hg1 S1 Hg2 97.6(3) . .

loop_
_geom_bond_atom_site_label_1
_geom_bond_atom_site_label_2
_geom_bond_distance
_geom_bond_site_symmetry_2
Hg1 S1 2.387(8) .
Hg1 S1 2.387(8) 11_565
Hg2 S1 2.402(9) .
Hg2 S1 2.402(9) 3_656
Hg2 Br1 2.968(4) .
Hg2 Br1 2.968(4) 1_556
Cd1 S1 2.3356(12) .
Cd1 S1 2.3356(12) 1_554
Cd1 Br1 2.841(5) 13
Br1 Cd1 2.841(5) 13
Br1 Cd1 2.841(5) 15
Br1 Hg2 2.968(4) 1_554
S1 Cd1 2.3356(12) 1_556
